data_7717303
loop_
_publ_author_name
'Yeung, Jason'
'Yeganeh-Salman, Amir'
'Miao, Linkun'
'Stephan, Douglas W.'

_publ_section_title
;
 Reactions of 1,1- and 1,2-bis-boranes with a protic diamine and
 hydrazine.
;
_journal_issue 46
_journal_name_full 'Dalton transactions (Cambridge, England : 2003)'
_journal_page_first 18727
_journal_page_last 18735
_journal_paper_doi 10.1039/d4dt02704c
_journal_volume 53
_journal_year 2024
_chemical_formula_moiety 'C32 H12 B2 F20 N2, C6 H4 F2'
_chemical_formula_sum 'C38 H16 B2 F22 N2'
_chemical_formula_weight 940.177
_space_group_crystal_system triclinic
_space_group_IT_number 2
_space_group_name_Hall '-P 1'
_space_group_name_H-M_alt 'P -1'
_symmetry_Int_Tables_number 2
_audit_creation_date 2024-09-23
_audit_creation_method
;
Olex2 1.5
(compiled 2024.02.16 svn.r378c4104 for OlexSys, GUI svn.r6928)
;
_audit_update_record
;
2024-09-23 deposited with the CCDC.	2024-10-25 downloaded from the CCDC.
;
_cell_angle_alpha 73.978(14)
_cell_angle_beta 87.645(17)
_cell_angle_gamma 73.913(16)
_cell_formula_units_Z 2
_cell_length_a 7.983(6)
_cell_length_b 11.67(1)
_cell_length_c 20.763(17)
_cell_measurement_reflns_used 4591
_cell_measurement_temperature 149.91
_cell_measurement_theta_max 26.12
_cell_measurement_theta_min 2.38
_cell_volume 1785(3)
_computing_molecular_graphics 'Olex2 1.5 (Dolomanov et al., 2009)'
_computing_publication_material 'Olex2 1.5 (Dolomanov et al., 2009)'
_computing_structure_refinement 'olex2.refine 1.5 (Bourhis et al., 2015)'
_diffrn_ambient_temperature 149.91
_diffrn_measured_fraction_theta_full 0.9985
_diffrn_measured_fraction_theta_max 0.9906
_diffrn_measurement_device_type 'Bruker APEX-II CCD'
_diffrn_measurement_method '\f and \w scans'
_diffrn_radiation_type 'Mo K\a'
_diffrn_radiation_wavelength 0.71073
_diffrn_reflns_av_R_equivalents 0.0536
_diffrn_reflns_av_unetI/netI 0.0595
_diffrn_reflns_Laue_measured_fraction_full 0.9985
_diffrn_reflns_Laue_measured_fraction_max 0.9906
_diffrn_reflns_limit_h_max 9
_diffrn_reflns_limit_h_min -9
_diffrn_reflns_limit_k_max 14
_diffrn_reflns_limit_k_min -14
_diffrn_reflns_limit_l_max 25
_diffrn_reflns_limit_l_min -25
_diffrn_reflns_number 27061
_diffrn_reflns_point_group_measured_fraction_full 0.9985
_diffrn_reflns_point_group_measured_fraction_max 0.9906
_diffrn_reflns_theta_full 25.2417
_diffrn_reflns_theta_max 26.49
_diffrn_reflns_theta_min 1.02
_diffrn_standards_number 0
_exptl_absorpt_coefficient_mu 0.183
_exptl_absorpt_correction_type none
_exptl_crystal_density_diffrn 1.749
_exptl_crystal_description plate
_exptl_crystal_F_000 933.084
_exptl_crystal_size_max 0.1
_exptl_crystal_size_mid 0.1
_exptl_crystal_size_min 0.01
_refine_diff_density_max 0.4371
_refine_diff_density_min -0.4750
_refine_diff_density_rms 0.1033
_refine_ls_d_res_high 0.7968
_refine_ls_d_res_low 19.9414
_refine_ls_goodness_of_fit_ref 1.0508
_refine_ls_hydrogen_treatment mixed
_refine_ls_matrix_type full
_refine_ls_number_constraints 23
_refine_ls_number_parameters 593
_refine_ls_number_reflns 7295
_refine_ls_number_restraints 0
_refine_ls_restrained_S_all 1.0508
_refine_ls_R_factor_all 0.0809
_refine_ls_R_factor_gt 0.0422
_refine_ls_shift/su_max 0.0002
_refine_ls_shift/su_mean 0.0001
_refine_ls_structure_factor_coef Fsqd
_refine_ls_weighting_details 'w=1/[\s^2^(Fo^2^)+(0.0344P)^2^+0.3742P] where P=(Fo^2^+2Fc^2^)/3'
_refine_ls_weighting_scheme calc
_refine_ls_wR_factor_gt 0.0828
_refine_ls_wR_factor_ref 0.1007
_reflns_Friedel_coverage 0.0
_reflns_limit_h_max 9
_reflns_limit_h_min -9
_reflns_limit_k_max 14
_reflns_limit_k_min -13
_reflns_limit_l_max 25
_reflns_limit_l_min 0
_reflns_number_gt 4734
_reflns_number_total 7295
_reflns_threshold_expression I>=2u(I)
_cod_data_source_file d4dt02704c2.cif
_cod_data_source_block FIN_a
_cod_depositor_comments 'Adding full bibliography for 7717302--7717308.cif.'
_cod_database_code 7717303
_olex2_refinement_description
;
1. Fixed Uiso
 At 1.2 times of:
  All C(H) groups, All C(H,H) groups
2.a Ternary CH refined with riding coordinates:
 C00T(H00T)
2.b Secondary CH2 refined with riding coordinates:
 C011(H01a,H01b)
2.c Aromatic/amide H refined with riding coordinates:
 C015(H015), C018(H018), C01G(H01G), C01J(H01J), C01K(H01K), C01L(H01L),
 C01M(H01M), C01R(H01R), C01S(H01S)
;
_olex2_submission_special_instructions 'No special instructions were received'

loop_
_space_group_symop_id
_space_group_symop_operation_xyz
1 x,y,z
2 -x,-y,-z

loop_
_atom_site_label
_atom_site_type_symbol
_atom_site_fract_x
_atom_site_fract_y
_atom_site_fract_z
_atom_site_U_iso_or_equiv
_atom_site_adp_type
_atom_site_occupancy
_atom_site_refinement_flags_posn
F001 F 0.95300(14) 0.54058(12) 0.80212(6) 0.0246(3) Uani 1.000000 .
F002 F 0.42086(14) 0.60500(12) 0.91642(6) 0.0241(3) Uani 1.000000 .
F003 F 0.39114(14) 0.79110(12) 0.77986(6) 0.0246(3) Uani 1.000000 .
F004 F 0.28465(15) 0.32681(12) 0.87282(6) 0.0251(3) Uani 1.000000 .
F005 F 0.57719(15) 0.65285(12) 1.01232(6) 0.0251(3) Uani 1.000000 .
F006 F 0.92083(15) 0.65765(13) 1.00262(6) 0.0283(3) Uani 1.000000 .
F007 F 1.10392(14) 0.60082(13) 0.89625(7) 0.0309(4) Uani 1.000000 .
F008 F 0.67255(15) 0.11144(13) 0.73733(7) 0.0301(3) Uani 1.000000 .
F009 F 0.81517(15) 0.32335(13) 0.65574(6) 0.0299(3) Uani 1.000000 .
F00A F 0.41079(16) 0.99895(13) 0.68748(7) 0.0348(4) Uani 1.000000 .
F00B F 0.65611(17) -0.10353(13) 0.82094(7) 0.0366(4) Uani 1.000000 .
F00C F 0.79935(18) 0.55301(13) 0.66022(7) 0.0375(4) Uani 1.000000 .
F00D F 0.27607(17) 0.10940(14) 0.95699(7) 0.0370(4) Uani 1.000000 .
F00E F 0.20319(16) 0.38933(15) 0.68178(7) 0.0388(4) Uani 1.000000 .
F00F F 0.46188(18) -0.10858(13) 0.93289(8) 0.0405(4) Uani 1.000000 .
F00G F 0.61558(18) 0.98554(14) 0.57936(7) 0.0432(4) Uani 1.000000 .
F00H F 1.07214(17) 0.72629(14) 0.72714(7) 0.0409(4) Uani 1.000000 .
F00I F 0.80938(19) 0.75919(14) 0.56857(7) 0.0422(4) Uani 1.000000 .
F00J F 1.25129(19) 0.67555(14) 0.62268(7) 0.0442(4) Uani 1.000000 .
F00K F 0.77432(18) 0.32373(15) 0.52938(7) 0.0441(4) Uani 1.000000 .
F00L F 0.16837(19) 0.38196(19) 0.55562(8) 0.0645(6) Uani 1.000000 .
F00M F 0.4546(2) 0.35002(18) 0.47741(7) 0.0604(5) Uani 1.000000 .
N00N N 0.3941(2) 0.5391(2) 0.80657(10) 0.0170(4) Uani 1.000000 .
N00O N 0.3470(2) 0.48123(18) 0.75869(10) 0.0176(4) Uani 1.000000 .
C00P C 0.5933(2) 0.6016(2) 0.90906(11) 0.0167(5) Uani 1.000000 .
C00Q C 0.6782(2) 0.5724(2) 0.85353(10) 0.0150(5) Uani 1.000000 .
C00R C 0.8420(3) 0.6305(2) 0.95471(11) 0.0197(5) Uani 1.000000 .
C00S C 0.4978(3) 0.7788(2) 0.72712(11) 0.0197(5) Uani 1.000000 .
C00T C 0.6789(2) 0.3982(2) 0.78510(10) 0.0161(5) Uani 1.000000 .
H00T H 0.7721(2) 0.3979(2) 0.75289(10) 0.0194(6) Uiso 1.000000 R
C00U C 0.5923(2) 0.6596(2) 0.72517(11) 0.0185(5) Uani 1.000000 .
C00V C 0.6700(3) 0.6286(2) 0.95951(11) 0.0174(5) Uani 1.000000 .
C00W C 0.9334(2) 0.6024(2) 0.90054(11) 0.0195(5) Uani 1.000000 .
C00X C 0.8681(3) 0.1793(2) 0.85687(11) 0.0186(5) Uani 1.000000 .
C00Y C 0.3827(3) 0.2208(2) 0.85783(11) 0.0196(5) Uani 1.000000 .
C00Z C 0.5046(3) 0.8876(2) 0.68071(12) 0.0226(5) Uani 1.000000 .
C010 C 0.8527(3) 0.5732(2) 0.85264(11) 0.0181(5) Uani 1.000000 .
C011 C 0.7591(3) 0.3095(2) 0.85444(11) 0.0187(5) Uani 1.000000 .
H01a H 0.8312(3) 0.3491(2) 0.87229(11) 0.0224(6) Uiso 1.000000 R
H01b H 0.6641(3) 0.3026(2) 0.88457(11) 0.0224(6) Uiso 1.000000 R
C012 C 0.5097(3) 0.3635(2) 0.67482(11) 0.0214(5) Uani 1.000000 .
C013 C 0.6493(3) 0.3451(2) 0.63286(11) 0.0244(5) Uani 1.000000 .
C014 C 0.4819(2) 0.2318(2) 0.80086(11) 0.0181(5) Uani 1.000000 .
C015 C 0.8609(3) 0.0799(2) 0.91150(12) 0.0235(5) Uani 1.000000 .
H015 H 0.7847(3) 0.0937(2) 0.94541(12) 0.0282(6) Uiso 1.000000 R
C016 C 0.6960(3) 0.6602(2) 0.66922(11) 0.0226(5) Uani 1.000000 .
C017 C 0.5687(3) 0.1166(2) 0.79087(11) 0.0219(5) Uani 1.000000 .
C018 C 0.9868(3) 0.1558(2) 0.80752(12) 0.0237(5) Uani 1.000000 .
H018 H 0.9956(3) 0.2209(2) 0.77098(12) 0.0284(7) Uiso 1.000000 R
C019 C 0.5633(3) 0.0039(2) 0.83358(12) 0.0254(6) Uani 1.000000 .
C01A C 0.6089(3) 0.8807(2) 0.62634(12) 0.0272(6) Uani 1.000000 .
C01B C 0.3741(3) 0.1103(2) 0.90249(12) 0.0247(5) Uani 1.000000 .
C01C C 1.0816(3) 0.8234(2) 0.67352(12) 0.0253(6) Uani 1.000000 .
C01D C 0.7049(3) 0.7663(2) 0.62094(12) 0.0264(6) Uani 1.000000 .
C01E C 0.4672(3) 0.0006(2) 0.89011(12) 0.0267(6) Uani 1.000000 .
C01F C 1.1756(3) 0.7975(2) 0.62011(12) 0.0270(6) Uani 1.000000 .
C01G C 1.0922(3) 0.0362(2) 0.81228(12) 0.0276(6) Uani 1.000000 .
H01G H 1.1706(3) 0.0223(2) 0.77903(12) 0.0332(7) Uiso 1.000000 R
C01H C 0.3505(3) 0.3749(2) 0.64466(12) 0.0285(6) Uani 1.000000 .
C01I C 0.6330(3) 0.3414(2) 0.56739(12) 0.0318(6) Uani 1.000000 .
C01J C 0.9656(3) -0.0397(2) 0.91636(13) 0.0302(6) Uani 1.000000 .
H01J H 0.9584(3) -0.1048(2) 0.95317(13) 0.0362(7) Uiso 1.000000 R
C01K C 1.0807(3) -0.0618(2) 0.86628(13) 0.0319(6) Uani 1.000000 .
H01K H 1.1494(3) -0.1418(2) 0.86903(13) 0.0383(7) Uiso 1.000000 R
C01L C 1.1958(3) 0.8897(3) 0.56589(13) 0.0385(7) Uani 1.000000 .
H01L H 1.2589(3) 0.8715(3) 0.52959(13) 0.0462(8) Uiso 1.000000 R
C01M C 1.0039(3) 0.9428(3) 0.67468(14) 0.0377(7) Uani 1.000000 .
H01M H 0.9395(3) 0.9600(3) 0.71092(14) 0.0452(8) Uiso 1.000000 R
C01N C 0.4716(3) 0.3539(3) 0.54098(12) 0.0394(7) Uani 1.000000 .
C01O C 0.3275(3) 0.3707(3) 0.58032(13) 0.0414(7) Uani 1.000000 .
B01P B 0.5195(3) 0.3597(2) 0.75438(13) 0.0179(6) Uani 1.000000 .
B01Q B 0.5993(3) 0.5399(2) 0.79108(12) 0.0166(6) Uani 1.000000 .
C01R C 1.0239(4) 1.0375(3) 0.62016(15) 0.0471(8) Uani 1.000000 .
H01R H 0.9724(4) 1.1196(3) 0.61964(15) 0.0565(9) Uiso 1.000000 R
C01S C 1.1196(4) 1.0109(3) 0.56665(14) 0.0472(8) Uani 1.000000 .
H01S H 1.1330(4) 1.0755(3) 0.53065(14) 0.0567(9) Uiso 1.000000 R
H00c H 0.243(3) 0.462(2) 0.7694(11) 0.030(7) Uiso 1.000000 .
H00a H 0.385(3) 0.492(2) 0.8492(13) 0.030(7) Uiso 1.000000 .
H00d H 0.327(3) 0.546(2) 0.7154(12) 0.030(7) Uiso 1.000000 .
H00b H 0.313(3) 0.617(3) 0.8029(12) 0.037(7) Uiso 1.000000 .

loop_
_atom_site_aniso_label
_atom_site_aniso_U_11
_atom_site_aniso_U_22
_atom_site_aniso_U_33
_atom_site_aniso_U_12
_atom_site_aniso_U_13
_atom_site_aniso_U_23
F001 0.0201(6) 0.0318(9) 0.0245(8) -0.0083(6) 0.0098(5) -0.0119(7)
F002 0.0162(6) 0.0340(9) 0.0266(8) -0.0093(6) 0.0061(5) -0.0141(7)
F003 0.0256(6) 0.0193(8) 0.0266(8) -0.0035(6) 0.0066(6) -0.0064(6)
F004 0.0345(7) 0.0195(8) 0.0218(7) -0.0075(6) 0.0072(6) -0.0074(6)
F005 0.0276(7) 0.0294(8) 0.0196(7) -0.0061(6) 0.0048(5) -0.0115(6)
F006 0.0286(7) 0.0317(9) 0.0275(8) -0.0087(6) -0.0064(6) -0.0114(7)
F007 0.0161(6) 0.0423(10) 0.0397(9) -0.0120(6) 0.0019(6) -0.0158(7)
F008 0.0294(7) 0.0258(8) 0.0359(9) -0.0042(6) 0.0076(6) -0.0143(7)
F009 0.0264(7) 0.0374(9) 0.0261(8) -0.0038(6) 0.0045(6) -0.0146(7)
F00A 0.0385(8) 0.0163(8) 0.0434(9) -0.0036(6) 0.0011(7) -0.0020(7)
F00B 0.0376(8) 0.0170(8) 0.0545(10) -0.0018(6) -0.0034(7) -0.0139(7)
F00C 0.0511(8) 0.0249(9) 0.0315(9) -0.0058(7) 0.0222(7) -0.0075(7)
F00D 0.0490(8) 0.0327(9) 0.0281(9) -0.0175(7) 0.0116(7) -0.0015(7)
F00E 0.0272(7) 0.0602(11) 0.0370(9) -0.0115(7) -0.0003(6) -0.0264(8)
F00F 0.0488(8) 0.0197(9) 0.0460(10) -0.0118(7) -0.0032(7) 0.0054(7)
F00G 0.0558(9) 0.0304(10) 0.0353(9) -0.0172(8) 0.0059(7) 0.0087(8)
F00H 0.0429(8) 0.0379(10) 0.0344(9) -0.0131(7) 0.0067(7) 0.0032(8)
F00I 0.0569(9) 0.0408(10) 0.0275(9) -0.0186(8) 0.0201(7) -0.0048(7)
F00J 0.0577(9) 0.0296(10) 0.0377(10) 0.0028(8) -0.0033(7) -0.0115(8)
F00K 0.0494(9) 0.0573(11) 0.0238(8) -0.0058(8) 0.0107(7) -0.0187(8)
F00L 0.0433(9) 0.1096(17) 0.0499(11) -0.0097(10) -0.0151(8) -0.0458(12)
F00M 0.0676(11) 0.0880(15) 0.0262(10) -0.0070(10) -0.0076(8) -0.0300(10)
N00N 0.0184(9) 0.0151(11) 0.0180(12) -0.0040(9) 0.0020(8) -0.0064(9)
N00O 0.0193(9) 0.0185(11) 0.0169(11) -0.0057(8) -0.0003(8) -0.0075(9)
C00P 0.0124(10) 0.0143(12) 0.0217(13) -0.0032(9) 0.0015(9) -0.0030(10)
C00Q 0.0179(10) 0.0095(12) 0.0156(12) -0.0041(9) 0.0012(9) -0.0003(9)
C00R 0.0211(11) 0.0154(13) 0.0218(13) -0.0043(9) -0.0059(9) -0.0036(11)
C00S 0.0197(10) 0.0220(14) 0.0173(13) -0.0070(10) -0.0001(9) -0.0039(11)
C00T 0.0176(10) 0.0163(13) 0.0140(12) -0.0041(9) 0.0040(9) -0.0045(10)
C00U 0.0182(10) 0.0189(13) 0.0204(13) -0.0077(10) -0.0007(9) -0.0059(11)
C00V 0.0216(11) 0.0137(13) 0.0147(12) -0.0020(9) 0.0021(9) -0.0037(10)
C00W 0.0136(10) 0.0174(13) 0.0262(14) -0.0054(9) 0.0004(9) -0.0029(11)
C00X 0.0179(10) 0.0182(13) 0.0203(13) -0.0041(9) -0.0031(9) -0.0064(11)
C00Y 0.0233(11) 0.0145(13) 0.0213(13) -0.0051(10) -0.0036(9) -0.0052(11)
C00Z 0.0242(11) 0.0154(14) 0.0258(14) -0.0041(10) -0.0032(10) -0.0025(11)
C010 0.0196(10) 0.0136(13) 0.0192(13) -0.0026(9) 0.0030(9) -0.0040(10)
C011 0.0194(10) 0.0189(13) 0.0186(13) -0.0052(9) 0.0009(9) -0.0068(11)
C012 0.0267(11) 0.0179(13) 0.0187(13) -0.0029(10) -0.0017(10) -0.0064(11)
C013 0.0294(12) 0.0216(14) 0.0197(14) -0.0030(10) -0.0021(10) -0.0053(11)
C014 0.0167(10) 0.0190(13) 0.0199(13) -0.0048(9) -0.0045(9) -0.0067(10)
C015 0.0233(11) 0.0224(14) 0.0231(14) -0.0045(10) -0.0006(10) -0.0051(11)
C016 0.0266(11) 0.0197(14) 0.0203(13) -0.0055(10) 0.0031(10) -0.0048(11)
C017 0.0193(11) 0.0235(14) 0.0238(14) -0.0048(10) -0.0000(10) -0.0087(11)
C018 0.0237(11) 0.0235(15) 0.0221(14) -0.0044(10) 0.0005(10) -0.0057(11)
C019 0.0250(12) 0.0168(14) 0.0344(15) -0.0035(10) -0.0082(11) -0.0079(12)
C01A 0.0342(13) 0.0227(15) 0.0225(14) -0.0151(11) -0.0021(11) 0.0051(11)
C01B 0.0282(12) 0.0261(15) 0.0210(13) -0.0122(11) -0.0002(10) -0.0034(11)
C01C 0.0240(11) 0.0244(15) 0.0227(14) -0.0064(11) -0.0022(10) 0.0012(12)
C01D 0.0307(12) 0.0327(16) 0.0180(13) -0.0144(12) 0.0084(10) -0.0058(12)
C01E 0.0317(12) 0.0156(14) 0.0305(15) -0.0102(11) -0.0084(11) 0.0025(12)
C01F 0.0299(12) 0.0216(15) 0.0260(15) -0.0010(11) -0.0084(11) -0.0058(12)
C01G 0.0247(12) 0.0284(16) 0.0294(15) -0.0003(11) 0.0012(10) -0.0144(13)
C01H 0.0269(12) 0.0334(16) 0.0262(15) -0.0039(11) 0.0011(10) -0.0144(13)
C01I 0.0381(14) 0.0340(17) 0.0200(14) -0.0022(12) 0.0055(11) -0.0103(12)
C01J 0.0299(12) 0.0208(15) 0.0351(16) -0.0063(11) -0.0040(11) -0.0002(12)
C01K 0.0285(13) 0.0190(15) 0.0452(17) 0.0035(11) -0.0084(12) -0.0129(13)
C01L 0.0436(15) 0.0432(19) 0.0252(16) -0.0130(14) -0.0004(12) -0.0027(14)
C01M 0.0330(14) 0.0395(19) 0.0346(17) 0.0029(13) -0.0048(12) -0.0127(15)
C01N 0.0537(17) 0.049(2) 0.0140(14) -0.0044(14) -0.0052(12) -0.0148(13)
C01O 0.0357(14) 0.054(2) 0.0341(17) -0.0018(14) -0.0137(12) -0.0204(15)
B01P 0.0211(12) 0.0121(14) 0.0189(14) -0.0007(10) 0.0023(10) -0.0059(11)
B01Q 0.0146(11) 0.0187(15) 0.0157(14) -0.0045(10) 0.0039(10) -0.0042(11)
C01R 0.0631(18) 0.0213(17) 0.050(2) 0.0017(14) -0.0215(16) -0.0083(15)
C01S 0.0696(19) 0.0355(19) 0.0313(18) -0.0238(16) -0.0145(15) 0.0110(14)

loop_
_atom_type_symbol
_atom_type_scat_dispersion_real
_atom_type_scat_dispersion_imag
_atom_type_scat_Cromer_Mann_a1
_atom_type_scat_Cromer_Mann_a2
_atom_type_scat_Cromer_Mann_a3
_atom_type_scat_Cromer_Mann_a4
_atom_type_scat_Cromer_Mann_b1
_atom_type_scat_Cromer_Mann_b2
_atom_type_scat_Cromer_Mann_b3
_atom_type_scat_Cromer_Mann_b4
_atom_type_scat_Cromer_Mann_c
_atom_type_scat_source
_atom_type_scat_dispersion_source
B 0.00156 0.00068 2.05450 1.33260 1.09790 0.70680 23.21850 1.02100 60.34980 0.14030 -0.19320 'International Tables Volume C Table 6.1.1.4 (pp. 500-502)' 'Brennan, Cowan, Rev. Sci. Instrum., 1992, 63, 850'
C 0.00313 0.00162 2.31000 1.02000 1.58860 0.86500 20.84390 10.20750 0.56870 51.65120 0.21560 'International Tables Volume C Table 6.1.1.4 (pp. 500-502)' 'Brennan, Cowan, Rev. Sci. Instrum., 1992, 63, 850'
F 0.01756 0.01033 3.53920 2.64120 1.51700 1.02430 10.28250 4.29440 0.26150 26.14760 0.27760 'International Tables Volume C Table 6.1.1.4 (pp. 500-502)' 'Brennan, Cowan, Rev. Sci. Instrum., 1992, 63, 850'
H 0.00000 0.00000 0.49300 0.32291 0.14019 0.04081 10.51090 26.12570 3.14236 57.79970 0.00304 'International Tables Volume C Table 6.1.1.4 (pp. 500-502)' 'Brennan, Cowan, Rev. Sci. Instrum., 1992, 63, 850'
N 0.00612 0.00332 12.21260 3.13220 2.01250 1.16630 0.00570 9.89330 28.99750 0.58260 -11.52900 'International Tables Volume C Table 6.1.1.4 (pp. 500-502)' 'Brennan, Cowan, Rev. Sci. Instrum., 1992, 63, 850'

loop_
_geom_angle_atom_site_label_1
_geom_angle_atom_site_label_2
_geom_angle_atom_site_label_3
_geom_angle
_geom_angle_site_symmetry_1
_geom_angle_site_symmetry_3
_geom_angle_publ_flag
B01Q N00N N00O 104.72(16) . . ?
H00a N00N N00O 109.4(15) . . ?
H00a N00N B01Q 110.9(14) . . ?
H00b N00N N00O 110.2(15) . . ?
H00b N00N B01Q 116.3(14) . . ?
H00b N00N H00a 105(2) . . ?
B01P N00O N00N 108.07(15) . . ?
H00c N00O N00N 110.5(14) . . ?
H00c N00O B01P 115.3(15) . . ?
H00d N00O N00N 105.0(14) . . ?
H00d N00O B01P 110.3(13) . . ?
H00d N00O H00c 107.2(19) . . ?
C00Q C00P F002 119.72(18) . . ?
C00V C00P F002 115.47(17) . . ?
C00V C00P C00Q 124.81(18) . . ?
C010 C00Q C00P 113.25(19) . . ?
B01Q C00Q C00P 128.58(17) . . ?
B01Q C00Q C010 118.17(18) . . ?
C00V C00R F006 120.60(19) . . ?
C00W C00R F006 120.42(18) . . ?
C00W C00R C00V 119.0(2) . . ?
C00U C00S F003 118.5(2) . . ?
C00Z C00S F003 116.1(2) . . ?
C00Z C00S C00U 125.4(2) . . ?
C011 C00T H00T 108.30(10) . . ?
B01P C00T H00T 108.30(11) . . ?
B01P C00T C011 114.34(18) . . ?
B01Q C00T H00T 108.30(11) . . ?
B01Q C00T C011 110.07(17) . . ?
B01Q C00T B01P 107.37(16) . . ?
C016 C00U C00S 112.7(2) . . ?
B01Q C00U C00S 119.82(19) . . ?
B01Q C00U C016 126.6(2) . . ?
C00P C00V F005 120.24(17) . . ?
C00R C00V F005 120.86(19) . . ?
C00R C00V C00P 118.89(19) . . ?
C00R C00W F007 119.44(19) . . ?
C010 C00W F007 120.61(19) . . ?
C010 C00W C00R 119.93(18) . . ?
C015 C00X C011 120.23(19) . . ?
C018 C00X C011 121.8(2) . . ?
C018 C00X C015 117.9(2) . . ?
C014 C00Y F004 119.06(19) . . ?
C01B C00Y F004 115.59(19) . . ?
C01B C00Y C014 125.3(2) . . ?
C00S C00Z F00A 121.2(2) . . ?
C01A C00Z F00A 120.2(2) . . ?
C01A C00Z C00S 118.6(2) . . ?
C00Q C010 F001 119.00(19) . . ?
C00W C010 F001 116.88(17) . . ?
C00W C010 C00Q 124.10(19) . . ?
C00X C011 C00T 118.19(18) . . ?
H01a C011 C00T 107.76(11) . . ?
H01a C011 C00X 107.76(11) . . ?
H01b C011 C00T 107.76(10) . . ?
H01b C011 C00X 107.76(12) . . ?
H01b C011 H01a 107.1 . . ?
C01H C012 C013 113.0(2) . . ?
B01P C012 C013 126.90(19) . . ?
B01P C012 C01H 119.79(19) . . ?
C012 C013 F009 120.76(19) . . ?
C01I C013 F009 115.22(19) . . ?
C01I C013 C012 123.9(2) . . ?
C017 C014 C00Y 112.5(2) . . ?
B01P C014 C00Y 126.0(2) . . ?
B01P C014 C017 121.05(19) . . ?
H015 C015 C00X 119.34(13) . . ?
C01J C015 C00X 121.3(2) . . ?
C01J C015 H015 119.34(15) . . ?
C00U C016 F00C 120.6(2) . . ?
C01D C016 F00C 115.36(19) . . ?
C01D C016 C00U 124.0(2) . . ?
C014 C017 F008 119.7(2) . . ?
C019 C017 F008 115.9(2) . . ?
C019 C017 C014 124.4(2) . . ?
H018 C018 C00X 119.50(14) . . ?
C01G C018 C00X 121.0(2) . . ?
C01G C018 H018 119.50(14) . . ?
C017 C019 F00B 120.3(2) . . ?
C01E C019 F00B 119.9(2) . . ?
C01E C019 C017 119.7(2) . . ?
C00Z C01A F00G 120.0(2) . . ?
C01D C01A F00G 120.8(2) . . ?
C01D C01A C00Z 119.2(2) . . ?
C00Y C01B F00D 120.9(2) . . ?
C01E C01B F00D 120.4(2) . . ?
C01E C01B C00Y 118.7(2) . . ?
C01F C01C F00H 118.2(2) . . ?
C01M C01C F00H 120.5(2) . . ?
C01M C01C C01F 121.3(2) . . ?
C016 C01D F00I 120.5(2) . . ?
C01A C01D F00I 119.4(2) . . ?
C01A C01D C016 120.1(2) . . ?
C019 C01E F00F 120.7(2) . . ?
C01B C01E F00F 120.0(2) . . ?
C01B C01E C019 119.3(2) . . ?
C01C C01F F00J 118.1(2) . . ?
C01L C01F F00J 120.4(2) . . ?
C01L C01F C01C 121.4(2) . . ?
H01G C01G C018 119.86(14) . . ?
C01K C01G C018 120.3(2) . . ?
C01K C01G H01G 119.86(14) . . ?
C012 C01H F00E 118.6(2) . . ?
C01O C01H F00E 116.0(2) . . ?
C01O C01H C012 125.3(2) . . ?
C013 C01I F00K 120.8(2) . . ?
C01N C01I F00K 119.5(2) . . ?
C01N C01I C013 119.7(2) . . ?
H01J C01J C015 119.96(15) . . ?
C01K C01J C015 120.1(2) . . ?
C01K C01J H01J 119.96(15) . . ?
C01J C01K C01G 119.4(2) . . ?
H01K C01K C01G 120.28(14) . . ?
H01K C01K C01J 120.28(15) . . ?
H01L C01L C01F 121.04(16) . . ?
C01S C01L C01F 117.9(3) . . ?
C01S C01L H01L 121.04(17) . . ?
H01M C01M C01C 121.05(16) . . ?
C01R C01M C01C 117.9(3) . . ?
C01R C01M H01M 121.05(17) . . ?
C01I C01N F00M 120.1(2) . . ?
C01O C01N F00M 120.6(2) . . ?
C01O C01N C01I 119.3(2) . . ?
C01H C01O F00L 121.1(2) . . ?
C01N C01O F00L 120.3(2) . . ?
C01N C01O C01H 118.7(2) . . ?
C00T B01P N00O 100.19(16) . . ?
C012 B01P N00O 101.90(17) . . ?
C012 B01P C00T 121.09(18) . . ?
C014 B01P N00O 108.43(16) . . ?
C014 B01P C00T 113.85(18) . . ?
C014 B01P C012 109.48(18) . . ?
C00Q B01Q N00N 108.01(16) . . ?
C00T B01Q N00N 99.44(17) . . ?
C00T B01Q C00Q 116.15(18) . . ?
C00U B01Q N00N 106.47(17) . . ?
C00U B01Q C00Q 105.46(17) . . ?
C00U B01Q C00T 120.24(18) . . ?
H01R C01R C01M 119.70(17) . . ?
C01S C01R C01M 120.6(3) . . ?
C01S C01R H01R 119.70(18) . . ?
C01R C01S C01L 120.8(3) . . ?
H01S C01S C01L 119.60(17) . . ?
H01S C01S C01R 119.60(18) . . ?

loop_
_geom_bond_atom_site_label_1
_geom_bond_atom_site_label_2
_geom_bond_distance
_geom_bond_site_symmetry_2
_geom_bond_publ_flag
F001 C010 1.367(2) . ?
F002 C00P 1.370(2) . ?
F003 C00S 1.374(3) . ?
F004 C00Y 1.376(3) . ?
F005 C00V 1.349(2) . ?
F006 C00R 1.350(2) . ?
F007 C00W 1.356(2) . ?
F008 C017 1.364(3) . ?
F009 C013 1.357(3) . ?
F00A C00Z 1.350(3) . ?
F00B C019 1.357(3) . ?
F00C C016 1.351(3) . ?
F00D C01B 1.349(3) . ?
F00E C01H 1.376(3) . ?
F00F C01E 1.348(3) . ?
F00G C01A 1.350(3) . ?
F00H C01C 1.369(3) . ?
F00I C01D 1.350(3) . ?
F00J C01F 1.370(3) . ?
F00K C01I 1.351(3) . ?
F00L C01O 1.348(3) . ?
F00M C01N 1.347(3) . ?
N00N N00O 1.458(3) . ?
N00N B01Q 1.659(3) . ?
N00N H00a 0.91(2) . ?
N00N H00b 0.94(3) . ?
N00O B01P 1.701(3) . ?
N00O H00c 0.92(2) . ?
N00O H00d 0.99(2) . ?
C00P C00Q 1.389(3) . ?
C00P C00V 1.383(3) . ?
C00Q C010 1.395(3) . ?
C00Q B01Q 1.641(3) . ?
C00R C00V 1.378(3) . ?
C00R C00W 1.381(3) . ?
C00S C00U 1.397(3) . ?
C00S C00Z 1.379(3) . ?
C00T H00T 0.9800 . ?
C00T C011 1.562(3) . ?
C00T B01P 1.664(3) . ?
C00T B01Q 1.637(4) . ?
C00U C016 1.399(3) . ?
C00U B01Q 1.654(3) . ?
C00W C010 1.372(3) . ?
C00X C011 1.515(3) . ?
C00X C015 1.393(3) . ?
C00X C018 1.398(3) . ?
C00Y C014 1.392(3) . ?
C00Y C01B 1.382(3) . ?
C00Z C01A 1.382(3) . ?
C011 H01a 0.9700 . ?
C011 H01b 0.9700 . ?
C012 C013 1.392(3) . ?
C012 C01H 1.397(3) . ?
C012 B01P 1.645(4) . ?
C013 C01I 1.385(3) . ?
C014 C017 1.398(3) . ?
C014 B01P 1.637(4) . ?
C015 H015 0.9300 . ?
C015 C01J 1.392(3) . ?
C016 C01D 1.379(3) . ?
C017 C019 1.380(3) . ?
C018 H018 0.9300 . ?
C018 C01G 1.395(3) . ?
C019 C01E 1.373(3) . ?
C01A C01D 1.375(4) . ?
C01B C01E 1.377(3) . ?
C01C C01F 1.369(3) . ?
C01C C01M 1.365(4) . ?
C01F C01L 1.366(4) . ?
C01G H01G 0.9300 . ?
C01G C01K 1.384(4) . ?
C01H C01O 1.372(4) . ?
C01I C01N 1.376(4) . ?
C01J H01J 0.9300 . ?
C01J C01K 1.389(3) . ?
C01K H01K 0.9300 . ?
C01L H01L 0.9300 . ?
C01L C01S 1.380(4) . ?
C01M H01M 0.9300 . ?
C01M C01R 1.386(4) . ?
C01N C01O 1.384(4) . ?
C01R H01R 0.9300 . ?
C01R C01S 1.380(4) . ?
C01S H01S 0.9300 . ?

loop_
_geom_torsion_atom_site_label_1
_geom_torsion_atom_site_label_2
_geom_torsion_atom_site_label_3
_geom_torsion_atom_site_label_4
_geom_torsion
_geom_torsion_site_symmetry_1
_geom_torsion_site_symmetry_2
_geom_torsion_site_symmetry_3
_geom_torsion_site_symmetry_4
_geom_torsion_publ_flag
F001 C010 C00Q C00P 177.08(19) . . . . ?
F001 C010 C00Q B01Q -3.5(2) . . . . ?
F001 C010 C00W F007 1.3(2) . . . . ?
F001 C010 C00W C00R -176.91(19) . . . . ?
F002 C00P C00Q C010 179.6(2) . . . . ?
F002 C00P C00Q B01Q 0.3(3) . . . . ?
F002 C00P C00V F005 1.7(2) . . . . ?
F002 C00P C00V C00R -178.18(18) . . . . ?
F003 C00S C00U C016 -179.72(19) . . . . ?
F003 C00S C00U B01Q -9.9(2) . . . . ?
F003 C00S C00Z F00A -0.0(2) . . . . ?
F003 C00S C00Z C01A -179.56(18) . . . . ?
F004 C00Y C014 C017 -177.68(18) . . . . ?
F004 C00Y C014 B01P 10.2(2) . . . . ?
F004 C00Y C01B F00D -0.5(2) . . . . ?
F004 C00Y C01B C01E 179.17(18) . . . . ?
F005 C00V C00P C00Q -178.37(19) . . . . ?
F005 C00V C00R F006 -0.5(2) . . . . ?
F005 C00V C00R C00W 178.6(2) . . . . ?
F006 C00R C00V C00P 179.3(2) . . . . ?
F006 C00R C00W F007 0.8(2) . . . . ?
F006 C00R C00W C010 179.1(2) . . . . ?
F007 C00W C00R C00V -178.3(2) . . . . ?
F007 C00W C010 C00Q 179.82(19) . . . . ?
F008 C017 C014 C00Y -179.55(19) . . . . ?
F008 C017 C014 B01P -6.9(2) . . . . ?
F008 C017 C019 F00B -0.7(2) . . . . ?
F008 C017 C019 C01E 177.56(18) . . . . ?
F009 C013 C012 C01H -175.2(2) . . . . ?
F009 C013 C012 B01P -1.2(3) . . . . ?
F009 C013 C01I F00K -3.4(2) . . . . ?
F009 C013 C01I C01N 175.6(2) . . . . ?
F00A C00Z C00S C00U -178.70(18) . . . . ?
F00A C00Z C01A F00G -0.8(2) . . . . ?
F00A C00Z C01A C01D 179.2(2) . . . . ?
F00B C019 C017 C014 -177.99(18) . . . . ?
F00B C019 C01E F00F -1.0(2) . . . . ?
F00B C019 C01E C01B 179.8(2) . . . . ?
F00C C016 C00U C00S 178.4(2) . . . . ?
F00C C016 C00U B01Q 9.4(3) . . . . ?
F00C C016 C01D F00I 1.0(2) . . . . ?
F00C C016 C01D C01A -178.10(19) . . . . ?
F00D C01B C00Y C014 178.91(18) . . . . ?
F00D C01B C01E F00F -0.6(2) . . . . ?
F00D C01B C01E C019 178.7(2) . . . . ?
F00E C01H C012 C013 177.9(2) . . . . ?
F00E C01H C012 B01P 3.4(3) . . . . ?
F00E C01H C01O F00L 0.9(3) . . . . ?
F00E C01H C01O C01N -178.8(2) . . . . ?
F00F C01E C019 C017 -179.2(2) . . . . ?
F00F C01E C01B C00Y 179.8(2) . . . . ?
F00G C01A C00Z C00S 178.7(2) . . . . ?
F00G C01A C01D F00I 1.2(2) . . . . ?
F00G C01A C01D C016 -179.7(2) . . . . ?
F00H C01C C01F F00J 1.5(2) . . . . ?
F00H C01C C01F C01L -177.7(2) . . . . ?
F00H C01C C01M C01R 177.4(2) . . . . ?
F00I C01D C016 C00U 179.52(19) . . . . ?
F00I C01D C01A C00Z -178.8(2) . . . . ?
F00J C01F C01C C01M 179.4(2) . . . . ?
F00J C01F C01L C01S -178.7(2) . . . . ?
F00K C01I C013 C012 179.7(2) . . . . ?
F00K C01I C01N F00M -0.8(3) . . . . ?
F00K C01I C01N C01O 179.4(3) . . . . ?
F00L C01O C01H C012 179.7(2) . . . . ?
F00L C01O C01N F00M 0.8(3) . . . . ?
F00L C01O C01N C01I -179.4(3) . . . . ?
F00M C01N C01I C013 -179.8(3) . . . . ?
F00M C01N C01O C01H -179.5(3) . . . . ?
N00N B01Q C00Q C00P -3.3(2) . . . . ?
N00N B01Q C00Q C010 177.44(17) . . . . ?
N00N B01Q C00T C011 -93.49(16) . . . . ?
N00N B01Q C00T B01P 31.56(18) . . . . ?
N00N B01Q C00U C00S 57.3(2) . . . . ?
N00N B01Q C00U C016 -134.48(17) . . . . ?
N00O B01P C00T C011 112.77(16) . . . . ?
N00O B01P C00T B01Q -9.66(18) . . . . ?
N00O B01P C012 C013 138.94(17) . . . . ?
N00O B01P C012 C01H -47.4(2) . . . . ?
N00O B01P C014 C00Y -29.4(2) . . . . ?
N00O B01P C014 C017 159.10(16) . . . . ?
C00P C00Q C010 C00W -1.4(2) . . . . ?
C00P C00Q B01Q C00T -113.9(2) . . . . ?
C00P C00Q B01Q C00U 110.2(2) . . . . ?
C00P C00V C00R C00W -1.6(3) . . . . ?
C00Q C010 C00W C00R 1.6(3) . . . . ?
C00Q B01Q C00T C011 22.03(19) . . . . ?
C00Q B01Q C00T B01P 147.07(18) . . . . ?
C00Q B01Q C00U C00S -57.32(18) . . . . ?
C00Q B01Q C00U C016 110.92(18) . . . . ?
C00S C00U C016 C01D -0.0(2) . . . . ?
C00S C00U B01Q C00T 169.01(18) . . . . ?
C00S C00Z C01A C01D -1.3(2) . . . . ?
C00T C011 C00X C015 -143.49(19) . . . . ?
C00T C011 C00X C018 41.0(2) . . . . ?
C00T B01P C012 C013 29.2(3) . . . . ?
C00T B01P C012 C01H -157.2(2) . . . . ?
C00T B01P C014 C00Y 81.2(2) . . . . ?
C00T B01P C014 C017 -90.3(2) . . . . ?
C00T B01Q C00U C016 -22.7(2) . . . . ?
C00U C016 C01D C01A 0.4(3) . . . . ?
C00X C015 C01J C01K 0.3(3) . . . . ?
C00X C018 C01G C01K 0.1(2) . . . . ?
C00Y C014 C017 C019 -2.3(2) . . . . ?
C00Y C014 B01P C012 -139.7(2) . . . . ?
C00Y C01B C01E C019 -0.9(2) . . . . ?
C00Z C01A C01D C016 0.3(3) . . . . ?
C012 C013 C01I C01N -1.3(3) . . . . ?
C012 C01H C01O C01N -0.0(3) . . . . ?
C012 B01P C014 C017 48.7(2) . . . . ?
C013 C01I C01N C01O 0.3(3) . . . . ?
C014 C017 C019 C01E 0.2(3) . . . . ?
C015 C01J C01K C01G 1.0(3) . . . . ?
C017 C019 C01E C01B 1.5(3) . . . . ?
C018 C01G C01K C01J -1.2(3) . . . . ?
C01C C01F C01L C01S 0.6(3) . . . . ?
C01C C01M C01R C01S 0.0(3) . . . . ?
C01F C01L C01S C01R -1.0(3) . . . . ?
C01H C01O C01N C01I 0.3(3) . . . . ?
C01L C01S C01R C01M 0.7(3) . . . . ?
